data_2207050
loop_
_publ_author_name
'Ping-Fan Wu'
'Xiang-Gao Meng'
'Wen-Jia Chen'
'Dong-Sheng Li '
'Yong-Ge Wei'

_publ_section_title
;
 Bis(piperazinium) di-\m-chloro-pentachlorotriiododibismuthate(III)
 tetrahydrate
;
_journal_coeditor_code RN6062
_journal_issue 10
_journal_name_full 'Acta Crystallographica Section E'
_journal_page_first m2133
_journal_page_last m2135
_journal_paper_doi 10.1107/S1600536805030424
_journal_volume 61
_journal_year 2005
_chemical_formula_iupac '(C4 H12 N2)2 [Bi2 Cl7 I3], 4H2 O'
_chemical_formula_moiety '2C4 H12 N2 2+, Bi2 Cl7 I3 4-, 4H2 O'
_chemical_formula_sum 'C8 H32 Bi2 Cl7 I3 N4 O4'
_chemical_formula_weight 1295.19
_chemical_name_common 'dipiperazinium heptachloro-triiododibismuthate'
_chemical_name_systematic
;
 Bis(piperazinium) di-\m-chloro-pentachloro-triiododibismuthate
;
_space_group_IT_number 2
_symmetry_cell_setting triclinic
_symmetry_space_group_name_Hall '-P 1'
_symmetry_space_group_name_H-M 'P -1'
_atom_sites_solution_hydrogens geom
_atom_sites_solution_primary direct
_atom_sites_solution_secondary difmap
_cell_angle_alpha 97.328(2)
_cell_angle_beta 108.678(2)
_cell_angle_gamma 110.504(2)
_cell_formula_units_Z 1
_cell_length_a 8.2076(8)
_cell_length_b 10.4721(11)
_cell_length_c 10.7474(11)
_cell_measurement_reflns_used 1080
_cell_measurement_temperature 292(2)
_cell_measurement_theta_max 26.0
_cell_measurement_theta_min 2.50
_cell_volume 789.18(14)
_computing_cell_refinement 'SAINT (Bruker, 2003)'
_computing_data_collection 'SMART (Bruker, 2003)'
_computing_data_reduction SAINT
_computing_molecular_graphics 'SHELXTL (Bruker, 2003)'
_computing_publication_material SHELXTL
_computing_structure_refinement 'SHELXL97 (Sheldrick, 1997)'
_computing_structure_solution 'SHELXS97 (Sheldrick, 1997)'
_diffrn_ambient_temperature 292(2)
_diffrn_detector_area_resol_mean '1.47 X 0.47 mm'
_diffrn_measured_fraction_theta_full 0.979
_diffrn_measured_fraction_theta_max 0.979
_diffrn_measurement_device_type 'Bruker APEX CCD area detector'
_diffrn_measurement_method '\f and \w scans'
_diffrn_radiation_monochromator graphite
_diffrn_radiation_source 'fine-focus sealed tube'
_diffrn_radiation_type MoK\a
_diffrn_radiation_wavelength 0.71073
_diffrn_reflns_av_R_equivalents 0.0274
_diffrn_reflns_av_sigmaI/netI 0.0480
_diffrn_reflns_limit_h_max 10
_diffrn_reflns_limit_h_min -10
_diffrn_reflns_limit_k_max 10
_diffrn_reflns_limit_k_min -12
_diffrn_reflns_limit_l_max 13
_diffrn_reflns_limit_l_min -12
_diffrn_reflns_number 4283
_diffrn_reflns_theta_full 26.00
_diffrn_reflns_theta_max 26.00
_diffrn_reflns_theta_min 2.08
_diffrn_standards_number 0
_exptl_absorpt_coefficient_mu 14.681
_exptl_absorpt_correction_T_max 0.053
_exptl_absorpt_correction_T_min 0.032
_exptl_absorpt_correction_type multi-scan
_exptl_absorpt_process_details
;
(SADABS; Sheldrick 1996)
;
_exptl_crystal_colour yellow
_exptl_crystal_density_diffrn 2.725
_exptl_crystal_density_method 'not measured'
_exptl_crystal_description block
_exptl_crystal_F_000 584
_exptl_crystal_size_max 0.30
_exptl_crystal_size_mid 0.20
_exptl_crystal_size_min 0.20
_refine_diff_density_max 2.612
_refine_diff_density_min -1.817
_refine_ls_extinction_method none
_refine_ls_goodness_of_fit_ref 1.060
_refine_ls_hydrogen_treatment constr
_refine_ls_matrix_type full
_refine_ls_number_parameters 132
_refine_ls_number_reflns 3026
_refine_ls_number_restraints 0
_refine_ls_restrained_S_all 1.060
_refine_ls_R_factor_all 0.0487
_refine_ls_R_factor_gt 0.0463
_refine_ls_shift/su_max 0.001
_refine_ls_shift/su_mean 0.000
_refine_ls_structure_factor_coef Fsqd
_refine_ls_weighting_details 'calc w=1/[\s^2^(Fo^2^)+(0.0801P)^2^+3.4558P] where P=(Fo^2^+2Fc^2^)/3'
_refine_ls_weighting_scheme calc
_refine_ls_wR_factor_gt 0.1290
_refine_ls_wR_factor_ref 0.1316
_reflns_number_gt 2828
_reflns_number_total 3026
_reflns_threshold_expression I>2\s(I)
_cod_data_source_file rn6062.cif
_cod_data_source_block I
_cod_original_sg_symbol_H-M P-1
_cod_database_code 2207050
_cod_database_fobs_code 2207050

loop_
_symmetry_equiv_pos_as_xyz
'x, y, z'
'-x, -y, -z'

loop_
_atom_site_label
_atom_site_fract_x
_atom_site_fract_y
_atom_site_fract_z
_atom_site_U_iso_or_equiv
_atom_site_adp_type
_atom_site_calc_flag
_atom_site_refinement_flags
_atom_site_occupancy
_atom_site_type_symbol
Bi1 0.64627(5) 0.70527(4) 0.66232(3) 0.03354(16) Uani d . 1 Bi
Cl1 0.2593(4) 0.5023(3) 0.4817(3) 0.0384(5) Uani d . 1 Cl
Cl2 1.02800(19) 0.86963(16) 0.8387(2) 0.0786(5) Uani d P 0.50 Cl
Cl3 0.6167(4) 0.5363(3) 0.8371(3) 0.0470(6) Uani d . 1 Cl
Cl4 0.6639(4) 0.8372(3) 0.4599(3) 0.0390(5) Uani d . 1 Cl
I1 0.48479(13) 0.87392(9) 0.77081(9) 0.0586(3) Uani d . 1 I
I2 1.02800(19) 0.86963(16) 0.8387(2) 0.0786(5) Uani d P 0.50 I
O1 0.3254(15) 0.7406(11) 0.0595(11) 0.069(3) Uani d . 1 O
H1O1 0.4375 0.7515 0.0715 0.104 Uiso d R 1 H
H2O1 0.3107 0.8130 0.0396 0.104 Uiso d R 1 H
O2 0.7026(15) 0.7728(12) 0.0940(10) 0.072(3) Uani d . 1 O
H1O2 0.6974 0.7267 0.0206 0.107 Uiso d R 1 H
H2O2 0.7736 0.8594 0.1085 0.107 Uiso d R 1 H
C1 0.1766(16) 0.8149(12) 0.3323(13) 0.047(3) Uani d . 1 C
H1A 0.3009 0.8804 0.3989 0.057 Uiso calc R 1 H
H1B 0.1340 0.8626 0.2655 0.057 Uiso calc R 1 H
C2 0.0430(16) 0.7745(13) 0.4017(13) 0.050(3) Uani d . 1 C
H2A 0.0294 0.8575 0.4397 0.060 Uiso calc R 1 H
H2B 0.0928 0.7371 0.4760 0.060 Uiso calc R 1 H
N2 -0.1453(12) 0.6656(10) 0.3027(9) 0.0398(19) Uani d . 1 N
H2C -0.2232 0.6407 0.3468 0.048 Uiso calc R 1 H
H2D -0.1949 0.7039 0.2383 0.048 Uiso calc R 1 H
C3 -0.1365(16) 0.5366(13) 0.2353(13) 0.051(3) Uani d . 1 C
H4A -0.2611 0.4719 0.1685 0.061 Uiso calc R 1 H
H4B -0.0955 0.4889 0.3027 0.061 Uiso calc R 1 H
C4 -0.0001(16) 0.5773(13) 0.1664(11) 0.047(3) Uani d . 1 C
H5A 0.0130 0.4938 0.1291 0.056 Uiso calc R 1 H
H5B -0.0507 0.6134 0.0912 0.056 Uiso calc R 1 H
N1 0.1902(12) 0.6870(10) 0.2621(9) 0.0396(19) Uani d . 1 N
H1C 0.2642 0.7138 0.2155 0.047 Uiso calc R 1 H
H1D 0.2445 0.6495 0.3253 0.047 Uiso calc R 1 H

loop_
_atom_site_aniso_label
_atom_site_aniso_U_11
_atom_site_aniso_U_22
_atom_site_aniso_U_33
_atom_site_aniso_U_12
_atom_site_aniso_U_13
_atom_site_aniso_U_23
Bi1 0.0389(2) 0.0324(2) 0.0303(2) 0.01495(17) 0.01440(16) 0.00883(15)
Cl1 0.0442(13) 0.0433(13) 0.0367(13) 0.0215(11) 0.0214(11) 0.0154(11)
Cl2 0.0363(7) 0.0550(8) 0.1035(13) 0.0072(6) -0.0054(7) 0.0102(8)
Cl3 0.0520(15) 0.0534(16) 0.0434(14) 0.0255(13) 0.0201(12) 0.0243(12)
Cl4 0.0460(13) 0.0433(13) 0.0348(12) 0.0227(11) 0.0198(11) 0.0109(10)
I1 0.0757(6) 0.0577(5) 0.0579(5) 0.0364(4) 0.0351(4) 0.0173(4)
I2 0.0363(7) 0.0550(8) 0.1035(13) 0.0072(6) -0.0054(7) 0.0102(8)
O1 0.078(7) 0.073(6) 0.086(7) 0.039(5) 0.054(6) 0.038(6)
O2 0.086(7) 0.091(7) 0.053(5) 0.044(6) 0.032(5) 0.033(5)
C1 0.039(6) 0.039(6) 0.061(7) 0.010(5) 0.023(5) 0.013(5)
C2 0.044(6) 0.051(7) 0.047(7) 0.015(5) 0.020(5) -0.002(5)
N2 0.036(4) 0.054(5) 0.033(4) 0.018(4) 0.017(4) 0.014(4)
C3 0.041(6) 0.057(7) 0.050(7) 0.018(5) 0.019(5) 0.009(6)
C4 0.045(6) 0.064(7) 0.033(5) 0.027(5) 0.014(5) 0.005(5)
N1 0.038(4) 0.053(5) 0.033(4) 0.020(4) 0.018(4) 0.014(4)

loop_
_atom_type_symbol
_atom_type_description
_atom_type_scat_dispersion_real
_atom_type_scat_dispersion_imag
_atom_type_scat_source
C C 0.0033 0.0016 'International Tables Vol C Tables 4.2.6.8 and 6.1.1.4'
H H 0.0000 0.0000 'International Tables Vol C Tables 4.2.6.8 and 6.1.1.4'
N N 0.0061 0.0033 'International Tables Vol C Tables 4.2.6.8 and 6.1.1.4'
O O 0.0106 0.0060 'International Tables Vol C Tables 4.2.6.8 and 6.1.1.4'
I I -0.4742 1.8119 'International Tables Vol C Tables 4.2.6.8 and 6.1.1.4'
Bi Bi -4.1077 10.2566 'International Tables Vol C Tables 4.2.6.8 and 6.1.1.4'
Cl Cl 0.1484 0.1585 'International Tables Vol C Tables 4.2.6.8 and 6.1.1.4'

loop_
_geom_angle_atom_site_label_1
_geom_angle_atom_site_label_2
_geom_angle_atom_site_label_3
_geom_angle_site_symmetry_3
_geom_angle
_geom_angle_publ_flag
Cl4 Bi1 Cl3 . 171.31(8) y
Cl4 Bi1 Cl2 . 94.89(7) y
Cl3 Bi1 Cl2 . 89.10(7) y
Cl4 Bi1 I1 . 93.11(5) y
Cl3 Bi1 I1 . 94.00(6) y
Cl2 Bi1 I1 . 97.69(4) y
Cl4 Bi1 Cl1 . 89.27(7) y
Cl3 Bi1 Cl1 . 85.99(8) y
Cl2 Bi1 Cl1 . 172.69(6) y
I1 Bi1 Cl1 . 88.07(5) y
Cl4 Bi1 Cl1 2_666 86.54(7) y
Cl3 Bi1 Cl1 2_666 85.57(8) y
Cl2 Bi1 Cl1 2_666 92.61(7) y
I1 Bi1 Cl1 2_666 169.69(6) y
Cl1 Bi1 Cl1 2_666 81.62(7) y
Bi1 Cl1 Bi1 2_666 98.38(7) y
H1O1 O1 H2O1 . 108.8 ?
H1O2 O2 H2O2 . 108.1 ?
C2 C1 N1 . 111.5(9) ?
C2 C1 H1A . 109.3 ?
N1 C1 H1A . 109.3 ?
C2 C1 H1B . 109.3 ?
N1 C1 H1B . 109.3 ?
H1A C1 H1B . 108.0 ?
C1 C2 N2 . 110.1(9) ?
C1 C2 H2A . 109.6 ?
N2 C2 H2A . 109.6 ?
C1 C2 H2B . 109.6 ?
N2 C2 H2B . 109.6 ?
H2A C2 H2B . 108.2 ?
C3 N2 C2 . 113.3(9) ?
C3 N2 H2C . 108.9 ?
C2 N2 H2C . 108.9 ?
C3 N2 H2D . 108.9 ?
C2 N2 H2D . 108.9 ?
H2C N2 H2D . 107.7 ?
N2 C3 C4 . 109.6(10) ?
N2 C3 H4A . 109.8 ?
C4 C3 H4A . 109.8 ?
N2 C3 H4B . 109.8 ?
C4 C3 H4B . 109.8 ?
H4A C3 H4B . 108.2 ?
N1 C4 C3 . 112.1(9) ?
N1 C4 H5A . 109.2 ?
C3 C4 H5A . 109.2 ?
N1 C4 H5B . 109.2 ?
C3 C4 H5B . 109.2 ?
H5A C4 H5B . 107.9 ?
C4 N1 C1 . 111.5(8) ?
C4 N1 H1C . 109.3 ?
C1 N1 H1C . 109.3 ?
C4 N1 H1D . 109.3 ?
C1 N1 H1D . 109.3 ?
H1C N1 H1D . 108.0 ?

loop_
_geom_bond_atom_site_label_1
_geom_bond_atom_site_label_2
_geom_bond_site_symmetry_2
_geom_bond_distance
_geom_bond_publ_flag
Bi1 Cl4 . 2.737(3) y
Bi1 Cl3 . 2.749(3) y
Bi1 Cl2 . 2.8210(14) y
Bi1 I1 . 2.8879(9) y
Bi1 Cl1 . 2.940(3) ?
Bi1 Cl1 2_666 2.969(2) y
Cl1 Bi1 2_666 2.969(2) ?
O1 H1O1 . 0.8500 ?
O1 H2O1 . 0.8500 ?
O2 H1O2 . 0.8500 ?
O2 H2O2 . 0.8500 ?
C1 C2 . 1.489(16) ?
C1 N1 . 1.508(14) ?
C1 H1A . 0.9700 ?
C1 H1B . 0.9700 ?
C2 N2 . 1.491(14) ?
C2 H2A . 0.9700 ?
C2 H2B . 0.9700 ?
N2 C3 . 1.486(15) ?
N2 H2C . 0.9000 ?
N2 H2D . 0.9000 ?
C3 C4 . 1.504(16) ?
C3 H4A . 0.9700 ?
C3 H4B . 0.9700 ?
C4 N1 . 1.493(14) ?
C4 H5A . 0.9700 ?
C4 H5B . 0.9700 ?
N1 H1C . 0.9000 ?
N1 H1D . 0.9000 ?

loop_
_geom_hbond_atom_site_label_D
_geom_hbond_atom_site_label_H
_geom_hbond_atom_site_label_A
_geom_hbond_site_symmetry_A
_geom_hbond_distance_DH
_geom_hbond_distance_HA
_geom_hbond_distance_DA
_geom_hbond_angle_DHA
_geom_hbond_publ_flag
O1 H1O1 O2 . 0.85 2.04 2.888(14) 178.1 y
O1 H2O1 I2 1_454 0.85 2.91 3.582(10) 137.1 y
O2 H1O2 Cl3 1_554 0.85 2.35 3.167(11) 160.6 y
O2 H2O2 Cl2 2_776 0.85 2.60 3.453(11) 175.1 y
N2 H2C Cl1 2_566 0.90 2.54 3.258(9) 136.7 y
N2 H2D O2 1_455 0.90 1.87 2.771(13) 175.4 y
N1 H1C O1 . 0.90 1.92 2.777(13) 157.5 y
N1 H1D Cl1 . 0.90 2.42 3.272(9) 157.0 y

loop_
_geom_torsion_atom_site_label_1
_geom_torsion_atom_site_label_2
_geom_torsion_atom_site_label_3
_geom_torsion_atom_site_label_4
_geom_torsion_site_symmetry_1
_geom_torsion_site_symmetry_4
_geom_torsion
Cl4 Bi1 Cl1 Bi1 . 2_666 86.61(7)
Cl3 Bi1 Cl1 Bi1 . 2_666 -86.10(8)
Cl2 Bi1 Cl1 Bi1 . 2_666 -38.2(5)
I1 Bi1 Cl1 Bi1 . 2_666 179.75(6)
Cl1 Bi1 Cl1 Bi1 2_666 2_666 0.0
N1 C1 C2 N2 . . -54.8(13)
C1 C2 N2 C3 . . 57.0(13)
C2 N2 C3 C4 . . -56.1(13)
N2 C3 C4 N1 . . 54.2(13)
C3 C4 N1 C1 . . -54.1(13)
C2 C1 N1 C4 . . 54.4(13)
